data_7240405
loop_
_publ_author_name
'Yang, Zhen-Li'
'Qin, Jian'
'Yang , Jun- Qing'
'Zhang, Jianguo'

_publ_section_title
;
 Synthesis and investigation alkaline energetic coordination polymers
 based on 1,2,3-triazole-4,5-dicarboxylic acid for green component of
 pyrotechnic
;
_journal_name_full CrystEngComm
_journal_paper_doi 10.1039/D0CE00317D
_journal_year 2020
_chemical_formula_moiety 'C4 H2 Cs N3 O4'
_chemical_formula_sum 'C4 H2 Cs N3 O4'
_chemical_formula_weight 289.00
_space_group_crystal_system monoclinic
_space_group_IT_number 14
_space_group_name_Hall '-P 2ybc'
_space_group_name_H-M_alt 'P 1 21/c 1'
_atom_sites_solution_hydrogens geom
_atom_sites_solution_primary direct
_atom_sites_solution_secondary difmap
_audit_creation_date 2019-11-07
_audit_creation_method
;
Olex2 1.2
(compiled 2018.05.29 svn.r3508 for OlexSys, GUI svn.r5506)
;
_audit_update_record
;
2019-11-30 deposited with the CCDC.	2020-04-27 downloaded from the CCDC.
;
_cell_angle_alpha 90.00
_cell_angle_beta 97.8220(10)
_cell_angle_gamma 90.00
_cell_formula_units_Z 4
_cell_length_a 8.4707(6)
_cell_length_b 10.5631(9)
_cell_length_c 8.1634(7)
_cell_measurement_reflns_used 1714
_cell_measurement_temperature 298(2)
_cell_measurement_theta_max 28.068
_cell_measurement_theta_min 3.099
_cell_volume 723.64(10)
_computing_cell_refinement 'Bruker SMART'
_computing_data_collection 'Bruker SMART'
_computing_data_reduction 'Bruker SHELXTL'
_computing_molecular_graphics 'Olex2 (Dolomanov et al., 2009)'
_computing_publication_material 'Olex2 (Dolomanov et al., 2009)'
_computing_structure_refinement 'XL (Sheldrick, 2008)'
_computing_structure_solution 'SHELXS-97 (Sheldrick, 1990)'
_diffrn_ambient_temperature 298.15
_diffrn_measured_fraction_theta_full 0.980
_diffrn_measured_fraction_theta_max 0.980
_diffrn_measurement_device_type 'CCD area detector'
_diffrn_measurement_method 'phi and omega scans'
_diffrn_radiation_monochromator graphite
_diffrn_radiation_type MoK\a
_diffrn_radiation_wavelength 0.71073
_diffrn_reflns_av_R_equivalents 0.0000
_diffrn_reflns_av_unetI/netI 0.1287
_diffrn_reflns_limit_h_max 9
_diffrn_reflns_limit_h_min -10
_diffrn_reflns_limit_k_max 12
_diffrn_reflns_limit_k_min -12
_diffrn_reflns_limit_l_max 9
_diffrn_reflns_limit_l_min -2
_diffrn_reflns_number 1246
_diffrn_reflns_theta_full 25.01
_diffrn_reflns_theta_max 25.01
_diffrn_reflns_theta_min 2.43
_diffrn_source 'fine-focus sealed tube'
_exptl_absorpt_coefficient_mu 5.094
_exptl_absorpt_correction_T_max 0.3102
_exptl_absorpt_correction_T_min 0.2180
_exptl_absorpt_correction_type multi-scan
_exptl_absorpt_process_details sadabs
_exptl_crystal_colour white
_exptl_crystal_colour_primary white
_exptl_crystal_density_diffrn 2.653
_exptl_crystal_density_method 'not measured'
_exptl_crystal_description block
_exptl_crystal_F_000 536
_exptl_crystal_size_max 0.43
_exptl_crystal_size_mid 0.38
_exptl_crystal_size_min 0.3
_refine_diff_density_max 5.017
_refine_diff_density_min -4.506
_refine_diff_density_rms 0.621
_refine_ls_extinction_method none
_refine_ls_goodness_of_fit_ref 1.048
_refine_ls_hydrogen_treatment constr
_refine_ls_matrix_type full
_refine_ls_number_parameters 110
_refine_ls_number_reflns 1246
_refine_ls_number_restraints 0
_refine_ls_restrained_S_all 1.048
_refine_ls_R_factor_all 0.1618
_refine_ls_R_factor_gt 0.0944
_refine_ls_shift/su_max 0.001
_refine_ls_shift/su_mean 0.000
_refine_ls_structure_factor_coef Fsqd
_refine_ls_weighting_details 'calc w=1/[\s^2^(Fo^2^)+(0.1763P)^2^+7.6022P] where P=(Fo^2^+2Fc^2^)/3'
_refine_ls_weighting_scheme calc
_refine_ls_wR_factor_gt 0.2263
_refine_ls_wR_factor_ref 0.2655
_reflns_number_gt 943
_reflns_number_total 1246
_reflns_threshold_expression >2sigma(I)
_cod_data_source_file d0ce00317d1.cif
_cod_data_source_block 140904a
_cod_database_code 7240405
_olex2_refinement_description
;
1. Twinned data refinement
 Scales: 0.790(19)
 0.210(19)
2. Fixed Uiso
 At 1.2 times of:
  All N(H) groups
 At 1.5 times of:
  All O(H) groups
3.a Riding coordinates:
 O2(H2)
3.b Aromatic/amide H refined with riding coordinates:
 N1(H1)
;
_olex2_submission_special_instructions 'No special instructions were received'

loop_
_space_group_symop_id
_space_group_symop_operation_xyz
1 'x, y, z'
2 '-x, y+1/2, -z+1/2'
3 '-x, -y, -z'
4 'x, -y-1/2, z-1/2'

loop_
_atom_site_label
_atom_site_type_symbol
_atom_site_fract_x
_atom_site_fract_y
_atom_site_fract_z
_atom_site_U_iso_or_equiv
_atom_site_adp_type
_atom_site_occupancy
_atom_site_calc_flag
_atom_site_disorder_assembly
_atom_site_disorder_group
_atom_site_refinement_flags_posn
Cs1 Cs 0.84640(10) 0.65229(12) 0.60392(11) 0.0317(6) Uani 1 d . . .
N1 N 0.6573(12) 0.3103(17) 0.4115(14) 0.025(3) Uani 1 d . . .
H1 H 0.5949 0.3636 0.3556 0.030 Uiso 1 calc . . R
N2 N 0.7821(15) 0.3416(12) 0.5247(16) 0.028(3) Uani 1 d . . .
N3 N 0.8452(13) 0.2430(16) 0.5951(14) 0.027(3) Uani 1 d . . .
O1 O 0.4166(13) 0.1984(13) 0.1976(13) 0.033(3) Uani 1 d . . .
O2 O 0.5216(12) 0.0027(11) 0.2664(13) 0.028(2) Uani 1 d . . .
H2 H 0.5916 -0.0238 0.3374 0.043 Uiso 1 d . . R
O3 O 0.7355(11) -0.0836(11) 0.4752(12) 0.030(2) Uani 1 d . . .
O4 O 0.9111(14) -0.0177(12) 0.6839(14) 0.036(3) Uani 1 d . . .
C1 C 0.5192(19) 0.1266(19) 0.278(2) 0.026(3) Uani 1 d . . .
C2 C 0.6449(15) 0.188(2) 0.3989(16) 0.025(4) Uani 1 d . . .
C3 C 0.7669(19) 0.1351(18) 0.515(2) 0.027(3) Uani 1 d . . .
C4 C 0.807(2) 0.0013(18) 0.568(2) 0.029(4) Uani 1 d . . .

loop_
_atom_site_aniso_label
_atom_site_aniso_U_11
_atom_site_aniso_U_22
_atom_site_aniso_U_33
_atom_site_aniso_U_23
_atom_site_aniso_U_13
_atom_site_aniso_U_12
Cs1 0.0270(8) 0.0376(11) 0.0295(8) 0.0051(3) 0.0001(5) 0.0021(3)
N1 0.024(6) 0.023(8) 0.029(6) 0.001(5) 0.000(5) 0.000(5)
N2 0.027(6) 0.029(8) 0.029(7) -0.001(5) 0.001(5) -0.004(5)
N3 0.028(7) 0.023(9) 0.028(7) -0.004(5) -0.004(5) -0.003(5)
O1 0.032(5) 0.030(6) 0.035(6) 0.006(5) -0.007(4) -0.001(5)
O2 0.029(5) 0.026(6) 0.029(5) 0.002(5) -0.002(4) -0.001(4)
O3 0.033(5) 0.025(6) 0.031(5) -0.002(5) -0.002(4) 0.003(5)
O4 0.041(6) 0.024(6) 0.039(6) 0.000(5) -0.014(5) -0.001(5)
C1 0.025(7) 0.025(8) 0.027(8) 0.004(7) 0.000(6) 0.003(7)
C2 0.026(7) 0.022(10) 0.026(8) 0.003(5) 0.000(7) -0.003(6)
C3 0.028(7) 0.024(9) 0.028(8) 0.005(6) -0.001(6) 0.000(6)
C4 0.029(7) 0.025(10) 0.032(7) 0.007(7) -0.003(6) 0.002(7)

loop_
_atom_type_symbol
_atom_type_description
_atom_type_scat_dispersion_real
_atom_type_scat_dispersion_imag
_atom_type_scat_source
C C 0.0033 0.0016 'International Tables Vol C Tables 4.2.6.8 and 6.1.1.4'
H H 0.0000 0.0000 'International Tables Vol C Tables 4.2.6.8 and 6.1.1.4'
N N 0.0061 0.0033 'International Tables Vol C Tables 4.2.6.8 and 6.1.1.4'
O O 0.0106 0.0060 'International Tables Vol C Tables 4.2.6.8 and 6.1.1.4'
Cs Cs -0.3680 2.1192 'International Tables Vol C Tables 4.2.6.8 and 6.1.1.4'

loop_
_geom_angle_atom_site_label_1
_geom_angle_atom_site_label_2
_geom_angle_atom_site_label_3
_geom_angle
_geom_angle_site_symmetry_1
_geom_angle_site_symmetry_3
_geom_angle_publ_flag
N2 Cs1 N2 95.2(3) . 3_766 ?
N2 Cs1 N3 119.4(4) . 2_756 ?
N2 Cs1 N3 109.6(3) . 3_766 ?
N2 Cs1 N3 65.2(3) 3_766 2_756 ?
N2 Cs1 O2 153.3(3) 3_766 4_566 ?
N2 Cs1 O2 61.2(3) . 4_566 ?
N2 Cs1 O4 85.1(3) 3_766 1_565 ?
N2 Cs1 O4 179.3(3) . 1_565 ?
N2 Cs1 C4 160.2(3) . 1_565 ?
N2 Cs1 C4 91.8(3) 3_766 1_565 ?
N3 Cs1 N2 21.3(3) 3_766 3_766 ?
N3 Cs1 N3 72.47(19) 3_766 2_756 ?
N3 Cs1 O2 170.3(3) 3_766 4_566 ?
N3 Cs1 O2 113.8(3) 2_756 4_566 ?
N3 Cs1 O4 61.3(3) 2_756 1_565 ?
N3 Cs1 O4 70.5(3) 3_766 1_565 ?
N3 Cs1 C4 73.0(4) 3_766 1_565 ?
N3 Cs1 C4 80.4(4) 2_756 1_565 ?
O1 Cs1 N2 147.0(3) 3_666 3_766 ?
O1 Cs1 N2 117.0(3) 3_666 . ?
O1 Cs1 N2 109.8(3) 2_655 3_766 ?
O1 Cs1 N2 85.5(3) 2_655 . ?
O1 Cs1 N3 94.8(3) 2_655 3_766 ?
O1 Cs1 N3 154.5(4) 2_655 2_756 ?
O1 Cs1 N3 132.8(3) 3_666 3_766 ?
O1 Cs1 N3 90.8(3) 3_666 2_756 ?
O1 Cs1 O1 81.8(2) 2_655 3_666 ?
O1 Cs1 O2 56.0(3) 3_666 4_566 ?
O1 Cs1 O2 82.1(3) 2_655 4_566 ?
O1 Cs1 O3 51.5(3) 3_666 4_566 ?
O1 Cs1 O3 119.0(3) 2_655 4_566 ?
O1 Cs1 O4 62.9(3) 3_666 1_565 ?
O1 Cs1 O4 93.9(3) 2_655 1_565 ?
O1 Cs1 C4 74.7(4) 2_655 1_565 ?
O1 Cs1 C4 60.6(4) 3_666 1_565 ?
O2 Cs1 C4 114.6(3) 4_566 1_565 ?
O3 Cs1 N2 84.6(3) 4_566 . ?
O3 Cs1 N2 130.9(3) 4_566 3_766 ?
O3 Cs1 N2 97.3(3) 1_565 3_766 ?
O3 Cs1 N2 141.3(3) 1_565 . ?
O3 Cs1 N3 72.4(3) 4_566 2_756 ?
O3 Cs1 N3 99.0(3) 1_565 2_756 ?
O3 Cs1 N3 144.7(2) 4_566 3_766 ?
O3 Cs1 N3 76.3(3) 1_565 3_766 ?
O3 Cs1 O1 62.8(3) 1_565 3_666 ?
O3 Cs1 O1 55.9(3) 1_565 2_655 ?
O3 Cs1 O2 41.6(2) 4_566 4_566 ?
O3 Cs1 O2 108.9(3) 1_565 4_566 ?
O3 Cs1 O3 113.1(3) 1_565 4_566 ?
O3 Cs1 O4 38.0(2) 1_565 1_565 ?
O3 Cs1 O4 95.7(3) 4_566 1_565 ?
O3 Cs1 C4 104.6(3) 4_566 1_565 ?
O3 Cs1 C4 18.9(3) 1_565 1_565 ?
O4 Cs1 N2 67.6(3) 2_756 . ?
O4 Cs1 N2 67.4(3) 2_756 3_766 ?
O4 Cs1 N3 51.8(4) 2_756 2_756 ?
O4 Cs1 N3 87.8(3) 2_756 3_766 ?
O4 Cs1 O1 116.3(3) 2_756 3_666 ?
O4 Cs1 O1 152.1(3) 2_756 2_655 ?
O4 Cs1 O2 90.7(3) 2_756 4_566 ?
O4 Cs1 O2 118.8(3) 1_565 4_566 ?
O4 Cs1 O3 67.4(3) 2_756 4_566 ?
O4 Cs1 O3 150.3(3) 2_756 1_565 ?
O4 Cs1 O4 113.08(16) 2_756 1_565 ?
O4 Cs1 C4 19.2(3) 1_565 1_565 ?
O4 Cs1 C4 132.1(3) 2_756 1_565 ?
N2 N1 H1 124.9 . . ?
C2 N1 H1 124.9 . . ?
C2 N1 N2 110.3(12) . . ?
Cs1 N2 Cs1 84.8(3) . 3_766 ?
N1 N2 Cs1 117.5(10) . . ?
N1 N2 Cs1 117.3(8) . 3_766 ?
N3 N2 Cs1 131.5(9) . . ?
N3 N2 Cs1 78.9(8) . 3_766 ?
N3 N2 N1 110.5(13) . . ?
Cs1 N3 Cs1 82.9(2) 3_766 2_746 ?
N2 N3 Cs1 140.9(10) . 2_746 ?
N2 N3 Cs1 79.8(8) . 3_766 ?
N2 N3 C3 107.8(11) . . ?
C3 N3 Cs1 111.2(10) . 2_746 ?
C3 N3 Cs1 112.1(9) . 3_766 ?
Cs1 O1 Cs1 90.3(3) 2_645 3_666 ?
C1 O1 Cs1 119.1(10) . 3_666 ?
C1 O1 Cs1 133.0(11) . 2_645 ?
Cs1 O2 H2 65.8 4_565 . ?
C1 O2 Cs1 120.1(9) . 4_565 ?
C1 O2 H2 107.8 . . ?
Cs1 O3 Cs1 90.1(3) 1_545 4_565 ?
C4 O3 Cs1 109.7(9) . 1_545 ?
C4 O3 Cs1 121.0(10) . 4_565 ?
Cs1 O4 Cs1 138.2(4) 2_746 1_545 ?
C4 O4 Cs1 134.2(11) . 2_746 ?
C4 O4 Cs1 86.7(10) . 1_545 ?
O1 C1 O2 125.0(16) . . ?
O1 C1 C2 117.3(17) . . ?
O2 C1 C2 117.7(14) . . ?
N1 C2 C1 121.8(14) . . ?
N1 C2 C3 107.2(13) . . ?
C3 C2 C1 131.0(19) . . ?
N3 C3 C4 123.1(13) . . ?
C2 C3 N3 103.9(15) . . ?
C2 C3 C4 132.8(16) . . ?
O3 C4 Cs1 51.5(8) . 1_545 ?
O3 C4 C3 115.0(14) . . ?
O4 C4 Cs1 74.2(10) . 1_545 ?
O4 C4 O3 125.6(16) . . ?
O4 C4 C3 119.3(16) . . ?
C3 C4 Cs1 166.4(11) . 1_545 ?

loop_
_geom_bond_atom_site_label_1
_geom_bond_atom_site_label_2
_geom_bond_distance
_geom_bond_site_symmetry_2
_geom_bond_publ_flag
Cs1 N2 3.451(12) 3_766 ?
Cs1 N2 3.374(13) . ?
Cs1 N3 3.441(12) 3_766 ?
Cs1 N3 3.469(11) 2_756 ?
Cs1 O1 3.125(10) 2_655 ?
Cs1 O1 3.326(12) 3_666 ?
Cs1 O2 3.606(11) 4_566 ?
Cs1 O3 3.082(12) 1_565 ?
Cs1 O3 3.372(10) 4_566 ?
Cs1 O4 3.078(12) 2_756 ?
Cs1 O4 3.575(13) 1_565 ?
Cs1 C4 3.710(19) 1_565 ?
N1 H1 0.8600 . ?
N1 N2 1.347(17) . ?
N1 C2 1.30(3) . ?
N2 Cs1 3.451(12) 3_766 ?
N2 N3 1.27(2) . ?
N3 Cs1 3.441(12) 3_766 ?
N3 Cs1 3.469(11) 2_746 ?
N3 C3 1.43(2) . ?
O1 Cs1 3.125(10) 2_645 ?
O1 Cs1 3.326(12) 3_666 ?
O1 C1 1.27(2) . ?
O2 Cs1 3.606(11) 4_565 ?
O2 H2 0.8200 . ?
O2 C1 1.31(2) . ?
O3 Cs1 3.372(10) 4_565 ?
O3 Cs1 3.082(12) 1_545 ?
O3 C4 1.27(2) . ?
O4 Cs1 3.078(12) 2_746 ?
O4 Cs1 3.575(13) 1_545 ?
O4 C4 1.22(2) . ?
C1 C2 1.50(2) . ?
C2 C3 1.42(2) . ?
C3 C4 1.50(3) . ?
C4 Cs1 3.710(19) 1_545 ?

loop_
_geom_torsion_atom_site_label_1
_geom_torsion_atom_site_label_2
_geom_torsion_atom_site_label_3
_geom_torsion_atom_site_label_4
_geom_torsion
_geom_torsion_site_symmetry_1
_geom_torsion_site_symmetry_2
_geom_torsion_site_symmetry_3
_geom_torsion_site_symmetry_4
_geom_torsion_publ_flag
Cs1 N2 N3 Cs1 -72.8(9) . . . 3_766 ?
Cs1 N2 N3 Cs1 -8(2) . . . 2_746 ?
Cs1 N2 N3 Cs1 65.1(12) 3_766 . . 2_746 ?
Cs1 N2 N3 C3 -110.1(10) 3_766 . . . ?
Cs1 N2 N3 C3 177.1(9) . . . . ?
Cs1 N3 C3 C2 179.4(9) 2_746 . . . ?
Cs1 N3 C3 C2 -89.8(11) 3_766 . . . ?
Cs1 N3 C3 C4 95.4(15) 3_766 . . . ?
Cs1 N3 C3 C4 4.6(17) 2_746 . . . ?
Cs1 O1 C1 O2 -11(2) 2_645 . . . ?
Cs1 O1 C1 O2 110.4(15) 3_666 . . . ?
Cs1 O1 C1 C2 -68.5(16) 3_666 . . . ?
Cs1 O1 C1 C2 169.8(9) 2_645 . . . ?
Cs1 O2 C1 O1 114.6(15) 4_565 . . . ?
Cs1 O2 C1 C2 -66.6(15) 4_565 . . . ?
Cs1 O3 C4 Cs1 -102.6(9) 4_565 . . 1_545 ?
Cs1 O3 C4 O4 4(2) 1_545 . . . ?
Cs1 O3 C4 O4 -98.7(19) 4_565 . . . ?
Cs1 O3 C4 C3 75.8(15) 4_565 . . . ?
Cs1 O3 C4 C3 178.4(11) 1_545 . . . ?
Cs1 O4 C4 Cs1 170.1(14) 2_746 . . 1_545 ?
Cs1 O4 C4 O3 -3.2(17) 1_545 . . . ?
Cs1 O4 C4 O3 166.9(10) 2_746 . . . ?
Cs1 O4 C4 C3 -7(3) 2_746 . . . ?
Cs1 O4 C4 C3 -177.5(14) 1_545 . . . ?
N1 N2 N3 Cs1 -179.7(9) . . . 2_746 ?
N1 N2 N3 Cs1 115.2(10) . . . 3_766 ?
N1 N2 N3 C3 5.1(16) . . . . ?
N1 C2 C3 N3 1.1(16) . . . . ?
N1 C2 C3 C4 175.2(16) . . . . ?
N2 Cs1 N2 Cs1 0.0 3_766 . . 3_766 ?
N2 Cs1 N2 N1 -118.2(10) 3_766 . . . ?
N2 Cs1 N2 N3 70.3(11) 3_766 . . . ?
N2 N1 C2 C1 -178.2(13) . . . . ?
N2 N1 C2 C3 1.8(16) . . . . ?
N2 N3 C3 C2 -3.8(15) . . . . ?
N2 N3 C3 C4 -178.6(14) . . . . ?
N3 Cs1 N2 Cs1 -64.4(4) 2_756 . . 3_766 ?
N3 Cs1 N2 Cs1 16.1(3) 3_766 . . 3_766 ?
N3 Cs1 N2 N1 177.5(9) 2_756 . . . ?
N3 Cs1 N2 N1 -102.1(9) 3_766 . . . ?
N3 Cs1 N2 N3 86.3(12) 3_766 . . . ?
N3 Cs1 N2 N3 5.9(14) 2_756 . . . ?
N3 C3 C4 Cs1 -169(4) . . . 1_545 ?
N3 C3 C4 O3 -174.6(14) . . . . ?
N3 C3 C4 O4 0(2) . . . . ?
O1 Cs1 N2 Cs1 -172.1(2) 3_666 . . 3_766 ?
O1 Cs1 N2 Cs1 109.6(3) 2_655 . . 3_766 ?
O1 Cs1 N2 N1 69.8(10) 3_666 . . . ?
O1 Cs1 N2 N1 -8.6(9) 2_655 . . . ?
O1 Cs1 N2 N3 179.8(12) 2_655 . . . ?
O1 Cs1 N2 N3 -101.8(12) 3_666 . . . ?
O1 C1 C2 N1 -5(2) . . . . ?
O1 C1 C2 C3 174.5(17) . . . . ?
O2 Cs1 N2 Cs1 -167.0(4) 4_566 . . 3_766 ?
O2 Cs1 N2 N1 74.8(9) 4_566 . . . ?
O2 Cs1 N2 N3 -96.7(12) 4_566 . . . ?
O2 C1 C2 N1 175.7(13) . . . . ?
O2 C1 C2 C3 -4(2) . . . . ?
O3 Cs1 N2 Cs1 108.6(4) 1_565 . . 3_766 ?
O3 Cs1 N2 Cs1 -130.7(3) 4_566 . . 3_766 ?
O3 Cs1 N2 N1 111.2(10) 4_566 . . . ?
O3 Cs1 N2 N1 -9.6(12) 1_565 . . . ?
O3 Cs1 N2 N3 178.8(10) 1_565 . . . ?
O3 Cs1 N2 N3 -60.4(12) 4_566 . . . ?
O4 Cs1 N2 Cs1 110(25) 1_565 . . 3_766 ?
O4 Cs1 N2 Cs1 -63.0(3) 2_756 . . 3_766 ?
O4 Cs1 N2 N1 -8(26) 1_565 . . . ?
O4 Cs1 N2 N1 178.9(10) 2_756 . . . ?
O4 Cs1 N2 N3 -180(100) 1_565 . . . ?
O4 Cs1 N2 N3 7.3(12) 2_756 . . . ?
C1 C2 C3 N3 -178.8(15) . . . . ?
C1 C2 C3 C4 -5(3) . . . . ?
C2 N1 N2 Cs1 83.3(12) . . . 3_766 ?
C2 N1 N2 Cs1 -177.8(8) . . . . ?
C2 N1 N2 N3 -4.5(16) . . . . ?
C2 C3 C4 Cs1 18(6) . . . 1_545 ?
C2 C3 C4 O3 12(3) . . . . ?
C2 C3 C4 O4 -172.7(17) . . . . ?
C4 Cs1 N2 Cs1 110.2(10) 1_565 . . 3_766 ?
C4 Cs1 N2 N1 -7.9(17) 1_565 . . . ?
C4 Cs1 N2 N3 -179.5(11) 1_565 . . . ?

loop_
_twin_individual_id
_twin_individual_mass_fraction_refined
1 0.790(19)
2 0.210(19)
